data_4345390
loop_
_publ_author_name
'Ueno, Takahiro'
'Fujinami, Takeshi'
'Matsumoto, Naohide'
'Furusawa, Masaki'
'Irie, Ryo'
'Re, Nazzareno'
'Kanetomo, Takuya'
'Ishida, Takayuki'
'Sunatsuki, Yukinari'

_publ_section_title
;
 Circular and Chainlike Copper(II)-Lanthanide(III) Complexes Generated by
 Assembly Reactions of Racemic and Chiral Copper(II) Cross-Linking Ligand
 Complexes with Ln(III)(NO3)3&#x00B7;6H2O (Ln(III) = Gd(III), Tb(III),
 Dy(III)).
;
_journal_issue 3
_journal_name_full 'Inorganic chemistry'
_journal_page_first 1679
_journal_page_last 1695
_journal_paper_doi 10.1021/acs.inorgchem.6b02668
_journal_volume 56
_journal_year 2017
_chemical_formula_moiety 'C32 H30 Cu N5 O11 Tb'
_chemical_formula_sum 'C32 H30 Cu N5 O11 Tb'
_chemical_formula_weight 883.09
_space_group_IT_number 14
_symmetry_cell_setting monoclinic
_symmetry_Int_Tables_number 14
_symmetry_space_group_name_Hall '-P 2yn'
_symmetry_space_group_name_H-M 'P 1 21/n 1'
_atom_sites_solution_hydrogens geom
_atom_sites_solution_primary direct
_atom_sites_solution_secondary difmap
_cell_angle_alpha 90.0000
_cell_angle_beta 110.8230(10)
_cell_angle_gamma 90.0000
_cell_formula_units_Z 4
_cell_length_a 12.9359(4)
_cell_length_b 14.6473(4)
_cell_length_c 18.4054(7)
_cell_measurement_reflns_used 24662
_cell_measurement_temperature 150
_cell_measurement_theta_max 27.48
_cell_measurement_theta_min 3.02
_cell_volume 3259.60(18)
_computing_cell_refinement 'RAPID AUTO'
_computing_data_collection 'RAPID AUTO (Rigaku, ????)'
_computing_data_reduction 'RAPID AUTO'
_computing_molecular_graphics 'CrystalStructure 4.0'
_computing_publication_material 'CrystalStructure 4.0 (Rigaku, 2010)'
_computing_structure_refinement 'CRYSTALS (Carruthers, et al., 1999)'
_computing_structure_solution 'SHELXS97 (Sheldrick, 2008)'
_diffrn_ambient_temperature 150
_diffrn_detector_area_resol_mean 10.000
_diffrn_measured_fraction_theta_full 0.996
_diffrn_measured_fraction_theta_max 0.996
_diffrn_measurement_device_type 'Rigaku R-AXIS RAPID'
_diffrn_measurement_method \w
_diffrn_radiation_type 'Mo K\a'
_diffrn_radiation_wavelength 0.71075
_diffrn_reflns_av_R_equivalents 0.0317
_diffrn_reflns_limit_h_max 16
_diffrn_reflns_limit_h_min -16
_diffrn_reflns_limit_k_max 18
_diffrn_reflns_limit_k_min -18
_diffrn_reflns_limit_l_max 23
_diffrn_reflns_limit_l_min -23
_diffrn_reflns_number 31187
_diffrn_reflns_theta_full 27.47
_diffrn_reflns_theta_max 27.47
_diffrn_standards_number 0
_exptl_absorpt_coefficient_mu 2.870
_exptl_absorpt_correction_T_max 0.623
_exptl_absorpt_correction_T_min 0.500
_exptl_absorpt_correction_type numerical
_exptl_absorpt_process_details 'NUMABS (Rigaku, 1999)'
_exptl_crystal_colour blue
_exptl_crystal_density_diffrn 1.799
_exptl_crystal_density_method 'not measured'
_exptl_crystal_description block
_exptl_crystal_F_000 1756.00
_exptl_crystal_size_max 0.520
_exptl_crystal_size_mid 0.189
_exptl_crystal_size_min 0.165
_refine_diff_density_max 1.190
_refine_diff_density_min -0.680
_refine_ls_extinction_method none
_refine_ls_goodness_of_fit_ref 1.280
_refine_ls_hydrogen_treatment mixed
_refine_ls_number_parameters 487
_refine_ls_number_reflns 6538
_refine_ls_R_factor_gt 0.0222
_refine_ls_shift/su_max 0.000
_refine_ls_structure_factor_coef Fsqd
_refine_ls_weighting_details
;
    Chebychev polynomial with 3 parameters (Carruthers & Watkin, 1979)
    2623.1500    3603.0800    1063.9000
;
_refine_ls_weighting_scheme calc
_refine_ls_wR_factor_ref 0.0248
_reflns_number_gt 6538
_reflns_number_total 7448
_reflns_threshold_expression F^2^>2.0\s(F^2^)
_cod_data_source_file ic6b02668_si_002.cif
_cod_data_source_block Cu(RR)(SS)Tb-3EtO
_cod_database_code 4345390

loop_
_symmetry_equiv_pos_site_id
_symmetry_equiv_pos_as_xyz
1 +X,+Y,+Z
2 1/2-X,1/2+Y,1/2-Z
3 -X,-Y,-Z
4 1/2+X,1/2-Y,1/2+Z

loop_
_atom_site_label
_atom_site_type_symbol
_atom_site_fract_x
_atom_site_fract_y
_atom_site_fract_z
_atom_site_U_iso_or_equiv
_atom_site_adp_type
_atom_site_occupancy
_atom_site_symmetry_multiplicity
_atom_site_calc_flag
_atom_site_refinement_flags
Tb1 Tb 0.421540(10) 0.748950(10) -0.0547 0.015983(17) Uani 1.0 4 d .
Cu1 Cu 0.35271(2) 0.587900(10) 0.049710(10) 0.01739(5) Uani 1.0 4 d .
O1 O 0.36377(10) 0.59763(7) -0.05232(6) 0.0185(3) Uani 1.0 4 d .
O2 O 0.40176(10) 0.71392(8) 0.05966(7) 0.0197(3) Uani 1.0 4 d .
O3 O 0.41783(10) 0.32346(7) 0.02713(7) 0.0188(3) Uani 1.0 4 d .
O4 O 0.52049(10) 0.85344(8) 0.05336(7) 0.0206(3) Uani 1.0 4 d .
O5 O 0.21985(10) 0.75487(10) -0.10407(7) 0.0323(4) Uani 1.0 4 d .
O6 O 0.29800(13) 0.88085(9) -0.05948(11) 0.0462(5) Uani 1.0 4 d .
O7 O 0.11948(12) 0.87291(10) -0.10078(9) 0.0379(4) Uani 1.0 4 d .
O8 O 0.39147(11) 0.75687(11) -0.19347(7) 0.0330(4) Uani 1.0 4 d .
O9 O 0.47304(15) 0.87119(9) -0.12338(8) 0.0409(5) Uani 1.0 4 d .
O10 O 0.44229(13) 0.87253(10) -0.24725(8) 0.0408(5) Uani 1.0 4 d .
O11 O 0.15910(13) 0.62741(12) -0.00541(10) 0.0366(5) Uani 1.0 4 d .
N1 N 0.34492(12) 0.45679(9) 0.05182(8) 0.0172(4) Uani 1.0 4 d .
N2 N 0.35820(12) 0.58326(9) 0.15643(8) 0.0180(4) Uani 1.0 4 d .
N3 N 0.20930(13) 0.83800(10) -0.08822(8) 0.0236(4) Uani 1.0 4 d .
N4 N 0.43484(14) 0.83532(11) -0.19047(9) 0.0292(5) Uani 1.0 4 d .
N5 N -0.01725(18) 0.52125(15) 0.09137(12) 0.0495(6) Uani 1.0 4 d .
C1 C 0.35136(13) 0.52580(11) -0.10026(9) 0.0163(4) Uani 1.0 4 d .
C2 C 0.33065(15) 0.54236(11) -0.17898(9) 0.0214(5) Uani 1.0 4 d .
C3 C 0.32063(15) 0.47240(12) -0.23142(9) 0.0222(5) Uani 1.0 4 d .
C4 C 0.33006(15) 0.38241(12) -0.20636(10) 0.0222(5) Uani 1.0 4 d .
C5 C 0.34918(14) 0.36491(11) -0.12908(10) 0.0205(4) Uani 1.0 4 d .
C6 C 0.36013(13) 0.43397(11) -0.07449(9) 0.0162(4) Uani 1.0 4 d .
C7 C 0.37689(13) 0.40422(11) 0.00641(9) 0.0165(4) Uani 1.0 4 d .
C8 C 0.35223(14) 0.41991(11) 0.12798(9) 0.0175(4) Uani 1.0 4 d .
C9 C 0.28254(15) 0.33482(11) 0.11976(10) 0.0192(5) Uani 1.0 4 d .
C10 C 0.17305(17) 0.33331(13) 0.07134(11) 0.0296(5) Uani 1.0 4 d .
C11 C 0.11136(16) 0.25377(17) 0.06273(11) 0.0368(5) Uani 1.0 4 d .
C12 C 0.1582(2) 0.17508(14) 0.10111(13) 0.0366(6) Uani 1.0 4 d .
C13 C 0.2669(2) 0.17699(14) 0.14989(14) 0.0401(7) Uani 1.0 4 d .
C14 C 0.32821(16) 0.25667(15) 0.16053(11) 0.0306(5) Uani 1.0 4 d .
C15 C 0.31249(14) 0.49497(11) 0.17118(9) 0.0179(4) Uani 1.0 4 d .
C16 C 0.33605(15) 0.46982(11) 0.25512(10) 0.0192(4) Uani 1.0 4 d .
C17 C 0.44456(15) 0.46183(12) 0.30814(10) 0.0248(5) Uani 1.0 4 d .
C18 C 0.46349(18) 0.43590(13) 0.38438(11) 0.0305(6) Uani 1.0 4 d .
C19 C 0.37587(18) 0.41757(13) 0.40835(11) 0.0304(5) Uani 1.0 4 d .
C20 C 0.26889(17) 0.42433(13) 0.35655(11) 0.0294(5) Uani 1.0 4 d .
C21 C 0.24936(16) 0.45065(12) 0.28016(11) 0.0246(5) Uani 1.0 4 d .
C22 C 0.38927(14) 0.64710(12) 0.20731(10) 0.0199(4) Uani 1.0 4 d .
C23 C 0.43505(13) 0.73454(11) 0.19632(9) 0.0194(4) Uani 1.0 4 d .
C24 C 0.47957(15) 0.79144(12) 0.26181(10) 0.0240(5) Uani 1.0 4 d .
C25 C 0.53474(16) 0.87032(12) 0.25780(11) 0.0261(5) Uani 1.0 4 d .
C26 C 0.55037(15) 0.89377(12) 0.18911(11) 0.0243(5) Uani 1.0 4 d .
C27 C 0.50762(14) 0.83891(11) 0.12469(10) 0.0190(4) Uani 1.0 4 d .
C28 C 0.44613(13) 0.76031(12) 0.12626(9) 0.0175(4) Uani 1.0 4 d .
C29 C 0.60537(16) 0.91873(12) 0.05116(11) 0.0265(5) Uani 1.0 4 d .
C30 C 0.71868(17) 0.87852(15) 0.08225(14) 0.0381(6) Uani 1.0 4 d .
C31 C 0.0195(3) 0.59100(18) 0.11157(13) 0.0423(7) Uani 1.0 4 d .
C32 C 0.0674(3) 0.67971(19) 0.13652(16) 0.0622(9) Uani 1.0 4 d .
H1 H 0.3239 0.6024 -0.1965 0.0259 Uiso 1.0 4 calc R
H2 H 0.3072 0.4855 -0.2834 0.0263 Uiso 1.0 4 calc R
H3 H 0.3238 0.3348 -0.2411 0.0264 Uiso 1.0 4 calc R
H4 H 0.3550 0.3046 -0.1124 0.0243 Uiso 1.0 4 calc R
H5 H 0.4295 0.4053 0.1583 0.0212 Uiso 1.0 4 calc R
H6 H 0.1405 0.3859 0.0446 0.0341 Uiso 1.0 4 calc R
H7 H 0.0373 0.2536 0.0306 0.0432 Uiso 1.0 4 calc R
H8 H 0.1171 0.1215 0.0939 0.0481 Uiso 1.0 4 calc R
H9 H 0.2996 0.1241 0.1760 0.0507 Uiso 1.0 4 calc R
H10 H 0.4008 0.2578 0.1954 0.0379 Uiso 1.0 4 calc R
H11 H 0.2319 0.4984 0.1461 0.0225 Uiso 1.0 4 calc R
H12 H 0.5037 0.4738 0.2920 0.0313 Uiso 1.0 4 calc R
H13 H 0.5357 0.4309 0.4194 0.0358 Uiso 1.0 4 calc R
H14 H 0.3891 0.4004 0.4595 0.0378 Uiso 1.0 4 calc R
H15 H 0.2099 0.4116 0.3726 0.0388 Uiso 1.0 4 calc R
H16 H 0.1771 0.4556 0.2453 0.0304 Uiso 1.0 4 calc R
H17 H 0.3823 0.6365 0.2552 0.0246 Uiso 1.0 4 calc R
H18 H 0.4711 0.7753 0.3082 0.0291 Uiso 1.0 4 calc R
H19 H 0.5617 0.9081 0.3011 0.0304 Uiso 1.0 4 calc R
H20 H 0.5895 0.9462 0.1866 0.0292 Uiso 1.0 4 calc R
H21 H 0.5882 0.9372 -0.0025 0.0331 Uiso 1.0 4 calc R
H22 H 0.6009 0.9713 0.0819 0.0332 Uiso 1.0 4 calc R
H23 H 0.7346 0.8600 0.1352 0.0476 Uiso 1.0 4 calc R
H24 H 0.7722 0.9229 0.0802 0.0476 Uiso 1.0 4 calc R
H25 H 0.7220 0.8263 0.0516 0.0476 Uiso 1.0 4 calc R
H26 H 0.107(3) 0.5772(18) -0.0328(15) 0.049(7) Uiso 1.0 4 d .
H27 H 0.158(3) 0.662(3) -0.041(2) 0.089(13) Uiso 1.0 4 d .
H28 H 0.1103 0.6778 0.1911 0.0778 Uiso 1.0 4 calc R
H29 H 0.1145 0.6954 0.1082 0.0778 Uiso 1.0 4 calc R
H30 H 0.0102 0.7247 0.1270 0.0777 Uiso 1.0 4 calc R

loop_
_atom_site_aniso_label
_atom_site_aniso_U_11
_atom_site_aniso_U_22
_atom_site_aniso_U_33
_atom_site_aniso_U_12
_atom_site_aniso_U_13
_atom_site_aniso_U_23
Tb1 0.02083(4) 0.01123(3) 0.01720(3) 0.00141(4) 0.00837(3) 0.00145(4)
Cu1 0.02553(11) 0.01209(9) 0.01669(9) -0.00141(8) 0.01015(8) -0.00056(8)
O1 0.0270(7) 0.0127(6) 0.0177(6) -0.0008(5) 0.0104(5) -0.0003(5)
O2 0.0280(7) 0.0141(5) 0.0179(6) -0.0043(5) 0.0093(5) -0.0033(5)
O3 0.0238(7) 0.0129(6) 0.0217(6) 0.0032(5) 0.0104(5) 0.0018(5)
O4 0.0248(7) 0.0167(6) 0.0221(6) -0.0061(5) 0.0104(5) -0.0011(5)
O5 0.0270(7) 0.0226(6) 0.0420(7) 0.0012(7) 0.0055(6) -0.0068(7)
O6 0.0284(8) 0.0190(7) 0.0832(13) 0.0010(7) 0.0098(8) -0.0101(8)
O7 0.0259(8) 0.0417(9) 0.0451(9) 0.0147(7) 0.0114(7) 0.0009(7)
O8 0.0450(8) 0.0290(7) 0.0250(6) -0.0037(8) 0.0125(6) 0.0044(7)
O9 0.0755(12) 0.0215(7) 0.0340(8) -0.0097(8) 0.0297(8) -0.0024(6)
O10 0.0527(10) 0.0423(9) 0.0368(8) 0.0103(8) 0.0273(8) 0.0201(7)
O11 0.0320(9) 0.0369(9) 0.0403(9) 0.0006(7) 0.0121(7) 0.0026(8)
N1 0.0228(8) 0.0130(6) 0.0171(7) -0.0008(6) 0.0088(6) 0.0003(6)
N2 0.0227(8) 0.0132(6) 0.0202(7) -0.0006(6) 0.0103(6) 0.0007(6)
N3 0.0272(9) 0.0225(8) 0.0220(8) 0.0020(7) 0.0100(7) 0.0039(6)
N4 0.0349(10) 0.0262(8) 0.0326(9) 0.0086(8) 0.0195(8) 0.0084(7)
N5 0.0578(14) 0.0465(12) 0.0409(11) -0.0054(11) 0.0137(10) 0.0031(10)
C1 0.0159(8) 0.0140(7) 0.0193(8) 0.0006(7) 0.0068(7) -0.0011(6)
C2 0.0254(9) 0.0182(8) 0.0202(9) 0.0013(8) 0.0077(7) 0.0033(7)
C3 0.0254(9) 0.0264(9) 0.0144(8) 0.0016(8) 0.0064(7) 0.0003(7)
C4 0.0235(9) 0.0219(8) 0.0207(9) -0.0008(8) 0.0072(7) -0.0059(7)
C5 0.0241(9) 0.0149(8) 0.0217(9) 0.0009(7) 0.0071(7) -0.0020(7)
C6 0.0159(8) 0.0151(8) 0.0185(8) 0.0005(7) 0.0071(7) -0.0001(6)
C7 0.0152(8) 0.0147(8) 0.0191(8) -0.0025(7) 0.0054(6) 0.0003(6)
C8 0.0204(8) 0.0171(8) 0.0162(8) 0.0002(7) 0.0079(7) 0.0018(7)
C9 0.0258(10) 0.0161(8) 0.0203(8) -0.0006(7) 0.0138(7) -0.0013(7)
C10 0.0326(11) 0.0235(9) 0.0297(10) -0.0030(9) 0.0076(9) 0.0040(8)
C11 0.0352(10) 0.0377(10) 0.0350(10) -0.0142(11) 0.0094(9) -0.0040(11)
C12 0.0491(14) 0.0249(10) 0.0461(13) -0.0145(10) 0.0295(11) -0.0055(9)
C13 0.0543(15) 0.0208(10) 0.0518(14) 0.0008(10) 0.0269(12) 0.0120(10)
C14 0.0333(10) 0.0251(9) 0.0368(10) 0.0016(10) 0.0166(8) 0.0078(10)
C15 0.0204(9) 0.0156(8) 0.0200(8) -0.0016(7) 0.0099(7) 0.0015(7)
C16 0.0261(9) 0.0134(8) 0.0210(8) -0.0012(7) 0.0119(7) -0.0016(7)
C17 0.0256(10) 0.0272(9) 0.0253(9) -0.0007(8) 0.0136(8) 0.0013(8)
C18 0.0354(12) 0.0318(11) 0.0223(9) 0.0014(9) 0.0078(8) 0.0032(8)
C19 0.0468(12) 0.0263(9) 0.0220(9) -0.0026(9) 0.0170(9) 0.0028(8)
C20 0.0374(11) 0.0283(10) 0.0313(10) -0.0055(9) 0.0231(9) 0.0009(8)
C21 0.0277(10) 0.0211(8) 0.0279(9) -0.0036(8) 0.0133(8) -0.0020(7)
C22 0.0233(9) 0.0204(8) 0.0181(8) 0.0021(7) 0.0099(7) -0.0001(7)
C23 0.0208(8) 0.0173(9) 0.0203(8) -0.0001(7) 0.0073(6) -0.0022(7)
C24 0.0302(10) 0.0239(9) 0.0187(9) 0.0025(8) 0.0096(8) -0.0012(7)
C25 0.0286(10) 0.0237(9) 0.0239(9) -0.0037(8) 0.0067(8) -0.0089(8)
C26 0.0241(9) 0.0192(8) 0.0293(9) -0.0037(8) 0.0092(8) -0.0041(7)
C27 0.0196(9) 0.0163(8) 0.0211(8) 0.0017(7) 0.0071(7) -0.0002(7)
C28 0.0184(8) 0.0149(8) 0.0189(7) 0.0009(7) 0.0064(6) -0.0031(7)
C29 0.0319(11) 0.0184(8) 0.0326(10) -0.0086(8) 0.0159(9) -0.0012(8)
C30 0.0315(11) 0.0339(11) 0.0537(14) -0.0089(10) 0.0212(10) -0.0110(10)
C31 0.0542(15) 0.0437(14) 0.0284(11) 0.0024(12) 0.0138(10) 0.0021(10)
C32 0.093(3) 0.0540(16) 0.0467(15) -0.0129(16) 0.0341(16) -0.0071(13)

loop_
_atom_type_symbol
_atom_type_description
_atom_type_scat_dispersion_real
_atom_type_scat_dispersion_imag
_atom_type_scat_source
Tb Tb -0.1723 4.1537
;
International Tables for Crystallography
(1992, Vol. C, Tables 4.2.6.8 and 6.1.1.4)
;
Cu Cu 0.3201 1.2651
;
International Tables for Crystallography
(1992, Vol. C, Tables 4.2.6.8 and 6.1.1.4)
;
C C 0.0033 0.0016
;
International Tables for Crystallography
(1992, Vol. C, Tables 4.2.6.8 and 6.1.1.4)
;
O O 0.0106 0.0060
;
International Tables for Crystallography
(1992, Vol. C, Tables 4.2.6.8 and 6.1.1.4)
;
H H 0.0000 0.0000
;
International Tables for Crystallography
(1992, Vol. C, Table 6.1.1.4)
;
N N 0.0061 0.0033
;
International Tables for Crystallography
(1992, Vol. C, Tables 4.2.6.8 and 6.1.1.4)
;

loop_
_geom_angle_atom_site_label_1
_geom_angle_atom_site_label_2
_geom_angle_atom_site_label_3
_geom_angle
_geom_angle_publ_flag
_geom_angle_site_symmetry_1
_geom_angle_site_symmetry_3
Cu1 Tb1 O1 34.28(3) yes . .
Cu1 Tb1 O2 33.81(3) yes . .
Cu1 Tb1 O3 87.17(4) yes . 3_665
Cu1 Tb1 O4 98.10(4) yes . .
Cu1 Tb1 O5 76.82(4) yes . .
Cu1 Tb1 O6 105.54(5) yes . .
Cu1 Tb1 O8 130.93(4) yes . .
Cu1 Tb1 O9 176.53(4) yes . .
O1 Tb1 O2 68.08(5) yes . .
O1 Tb1 O3 79.81(5) yes . 3_665
O1 Tb1 O4 130.29(4) yes . .
O1 Tb1 O5 74.62(5) yes . .
O1 Tb1 O6 121.97(5) yes . .
O1 Tb1 O8 97.53(5) yes . .
O1 Tb1 O9 149.19(5) yes . .
O2 Tb1 O3 94.86(5) yes . 3_665
O2 Tb1 O4 65.84(5) yes . .
O2 Tb1 O5 83.98(5) yes . .
O2 Tb1 O6 85.72(6) yes . .
O2 Tb1 O8 162.09(5) yes . .
O2 Tb1 O9 142.72(5) yes . .
O3 Tb1 O4 86.40(4) yes 3_665 .
O3 Tb1 O5 152.89(5) yes 3_665 .
O3 Tb1 O6 156.06(5) yes 3_665 .
O3 Tb1 O8 92.86(5) yes 3_665 .
O3 Tb1 O9 93.66(6) yes 3_665 .
O4 Tb1 O5 117.14(5) yes . .
O4 Tb1 O6 71.97(5) yes . .
O4 Tb1 O8 130.90(5) yes . .
O4 Tb1 O9 78.60(5) yes . .
O5 Tb1 O6 51.03(5) yes . .
O5 Tb1 O8 81.81(5) yes . .
O5 Tb1 O9 103.65(6) yes . .
O6 Tb1 O8 93.71(6) yes . .
O6 Tb1 O9 72.51(7) yes . .
O8 Tb1 O9 52.42(5) yes . .
Tb1 Cu1 O1 42.93(3) yes . .
Tb1 Cu1 O2 40.60(4) yes . .
Tb1 Cu1 O11 92.16(5) yes . .
Tb1 Cu1 N1 137.68(6) yes . .
Tb1 Cu1 N2 133.02(4) yes . .
O1 Cu1 O2 83.52(6) yes . .
O1 Cu1 O11 89.89(6) yes . .
O1 Cu1 N1 96.62(6) yes . .
O1 Cu1 N2 173.68(6) yes . .
O2 Cu1 O11 93.85(6) yes . .
O2 Cu1 N1 164.97(6) yes . .
O2 Cu1 N2 92.56(6) yes . .
O11 Cu1 N1 101.17(6) yes . .
O11 Cu1 N2 95.33(7) yes . .
N1 Cu1 N2 85.87(6) yes . .
Tb1 O1 Cu1 102.80(5) yes . .
Tb1 O1 C1 133.74(12) yes . .
Cu1 O1 C1 123.03(11) yes . .
Tb1 O2 Cu1 105.59(6) yes . .
Tb1 O2 C28 125.58(12) yes . .
Cu1 O2 C28 126.07(12) yes . .
Tb1 O3 C7 138.82(12) yes 3_665 .
Tb1 O4 C27 117.43(10) yes . .
Tb1 O4 C29 123.99(12) yes . .
C27 O4 C29 117.74(13) yes . .
Tb1 O5 N3 97.84(10) yes . .
Tb1 O6 N3 96.12(11) yes . .
Tb1 O8 N4 95.37(10) yes . .
Tb1 O9 N4 96.76(12) yes . .
Cu1 N1 C7 122.98(13) yes . .
Cu1 N1 C8 113.51(11) yes . .
C7 N1 C8 117.67(14) yes . .
Cu1 N2 C15 109.96(10) yes . .
Cu1 N2 C22 127.05(14) yes . .
C15 N2 C22 122.86(17) yes . .
O5 N3 O6 114.93(16) yes . .
O5 N3 O7 122.24(15) yes . .
O6 N3 O7 122.83(16) yes . .
O8 N4 O9 115.44(17) yes . .
O8 N4 O10 122.54(16) yes . .
O9 N4 O10 121.98(17) yes . .
O1 C1 C2 118.57(15) yes . .
O1 C1 C6 123.09(15) yes . .
C2 C1 C6 118.33(15) yes . .
C1 C2 C3 122.08(15) yes . .
C2 C3 C4 119.80(16) yes . .
C3 C4 C5 118.82(17) yes . .
C4 C5 C6 122.86(16) yes . .
C1 C6 C5 118.09(16) yes . .
C1 C6 C7 125.26(15) yes . .
C5 C6 C7 116.62(15) yes . .
O3 C7 N1 122.57(16) yes . .
O3 C7 C6 117.34(16) yes . .
N1 C7 C6 119.97(14) yes . .
N1 C8 C9 111.85(13) yes . .
N1 C8 C15 107.91(13) yes . .
C9 C8 C15 109.96(17) yes . .
C8 C9 C10 121.06(15) yes . .
C8 C9 C14 120.23(15) yes . .
C10 C9 C14 118.71(17) yes . .
C9 C10 C11 120.22(17) yes . .
C10 C11 C12 120.96(18) yes . .
C11 C12 C13 118.7(2) yes . .
C12 C13 C14 120.76(19) yes . .
C9 C14 C13 120.56(17) yes . .
N2 C15 C8 107.33(16) yes . .
N2 C15 C16 116.76(13) yes . .
C8 C15 C16 111.66(13) yes . .
C15 C16 C17 121.39(19) yes . .
C15 C16 C21 119.82(15) yes . .
C17 C16 C21 118.74(17) yes . .
C16 C17 C18 120.0(2) yes . .
C17 C18 C19 120.40(18) yes . .
C18 C19 C20 120.12(19) yes . .
C19 C20 C21 119.8(3) yes . .
C16 C21 C20 120.99(17) yes . .
N2 C22 C23 125.28(18) yes . .
C22 C23 C24 117.68(16) yes . .
C22 C23 C28 123.08(15) yes . .
C24 C23 C28 118.96(16) yes . .
C23 C24 C25 120.91(19) yes . .
C24 C25 C26 120.14(17) yes . .
C25 C26 C27 119.67(18) yes . .
O4 C27 C26 125.13(17) yes . .
O4 C27 C28 113.67(14) yes . .
C26 C27 C28 121.20(19) yes . .
O2 C28 C23 123.76(16) yes . .
O2 C28 C27 117.28(16) yes . .
C23 C28 C27 118.96(15) yes . .
O4 C29 C30 112.01(15) yes . .
N5 C31 C32 179.0(4) yes . .
Cu1 O11 H26 116.4(16) no . .
Cu1 O11 H27 102(3) no . .
H26 O11 H27 103(3) no . .
C1 C2 H1 118.919 no . .
C3 C2 H1 118.998 no . .
C2 C3 H2 120.196 no . .
C4 C3 H2 120.003 no . .
C3 C4 H3 120.485 no . .
C5 C4 H3 120.697 no . .
C4 C5 H4 118.822 no . .
C6 C5 H4 118.314 no . .
N1 C8 H5 109.165 no . .
C9 C8 H5 109.151 no . .
C15 C8 H5 108.747 no . .
C9 C10 H6 119.727 no . .
C11 C10 H6 120.048 no . .
C10 C11 H7 119.688 no . .
C12 C11 H7 119.354 no . .
C11 C12 H8 120.627 no . .
C13 C12 H8 120.666 no . .
C12 C13 H9 119.512 no . .
C14 C13 H9 119.731 no . .
C9 C14 H10 119.492 no . .
C13 C14 H10 119.945 no . .
N2 C15 H11 107.125 no . .
C8 C15 H11 106.668 no . .
C16 C15 H11 106.772 no . .
C16 C17 H12 119.727 no . .
C18 C17 H12 120.287 no . .
C17 C18 H13 119.621 no . .
C19 C18 H13 119.981 no . .
C18 C19 H14 119.983 no . .
C20 C19 H14 119.893 no . .
C19 C20 H15 120.083 no . .
C21 C20 H15 120.162 no . .
C16 C21 H16 119.243 no . .
C20 C21 H16 119.763 no . .
N2 C22 H17 117.335 no . .
C23 C22 H17 117.384 no . .
C23 C24 H18 119.337 no . .
C25 C24 H18 119.755 no . .
C24 C25 H19 119.889 no . .
C26 C25 H19 119.970 no . .
C25 C26 H20 120.404 no . .
C27 C26 H20 119.926 no . .
O4 C29 H21 107.856 no . .
O4 C29 H22 107.528 no . .
C30 C29 H21 109.819 no . .
C30 C29 H22 110.119 no . .
H21 C29 H22 109.430 no . .
C29 C30 H23 109.108 no . .
C29 C30 H24 109.978 no . .
C29 C30 H25 109.414 no . .
H23 C30 H24 109.449 no . .
H23 C30 H25 109.433 no . .
H24 C30 H25 109.443 no . .
C31 C32 H28 109.293 no . .
C31 C32 H29 109.072 no . .
C31 C32 H30 110.129 no . .
H28 C32 H29 109.448 no . .
H28 C32 H30 109.442 no . .
H29 C32 H30 109.442 no . .

loop_
_geom_bond_atom_site_label_1
_geom_bond_atom_site_label_2
_geom_bond_distance
_geom_bond_publ_flag
_geom_bond_site_symmetry_2
Tb1 Cu1 3.3569(3) yes .
Tb1 O1 2.3445(11) yes .
Tb1 O2 2.2680(14) yes .
Tb1 O3 2.2249(13) yes 3_665
Tb1 O4 2.4754(12) yes .
Tb1 O5 2.4402(13) yes .
Tb1 O6 2.4889(16) yes .
Tb1 O8 2.4454(14) yes .
Tb1 O9 2.4177(17) yes .
Cu1 O1 1.9386(13) yes .
Cu1 O2 1.9393(12) yes .
Cu1 O11 2.4146(16) yes .
Cu1 N1 1.9242(14) yes .
Cu1 N2 1.9413(16) yes .
O1 C1 1.346(2) yes .
O2 C28 1.339(2) yes .
O3 C7 1.2968(19) yes .
O4 C27 1.397(3) yes .
O4 C29 1.467(3) yes .
O5 N3 1.271(2) yes .
O6 N3 1.249(2) yes .
O7 N3 1.214(3) yes .
O8 N4 1.271(3) yes .
O9 N4 1.269(2) yes .
O10 N4 1.212(3) yes .
N1 C7 1.307(3) yes .
N1 C8 1.474(3) yes .
N2 C15 1.487(3) yes .
N2 C22 1.283(3) yes .
N5 C31 1.132(4) yes .
C1 C2 1.398(3) yes .
C1 C6 1.417(3) yes .
C2 C3 1.382(3) yes .
C3 C4 1.387(3) yes .
C4 C5 1.378(3) yes .
C5 C6 1.397(3) yes .
C6 C7 1.491(3) yes .
C8 C9 1.514(3) yes .
C8 C15 1.548(3) yes .
C9 C10 1.380(3) yes .
C9 C14 1.381(3) yes .
C10 C11 1.389(3) yes .
C11 C12 1.375(3) yes .
C12 C13 1.373(4) yes .
C13 C14 1.386(3) yes .
C15 C16 1.510(3) yes .
C16 C17 1.401(3) yes .
C16 C21 1.384(4) yes .
C17 C18 1.389(3) yes .
C18 C19 1.381(4) yes .
C19 C20 1.377(3) yes .
C20 C21 1.392(3) yes .
C22 C23 1.455(3) yes .
C23 C24 1.409(3) yes .
C23 C28 1.399(3) yes .
C24 C25 1.374(3) yes .
C25 C26 1.392(4) yes .
C26 C27 1.375(3) yes .
C27 C28 1.405(3) yes .
C29 C30 1.492(3) yes .
C31 C32 1.443(4) yes .
O11 H26 1.00(3) no .
O11 H27 0.81(4) no .
C2 H1 0.930 no .
C3 H2 0.930 no .
C4 H3 0.930 no .
C5 H4 0.930 no .
C8 H5 0.980 no .
C10 H6 0.930 no .
C11 H7 0.930 no .
C12 H8 0.930 no .
C13 H9 0.930 no .
C14 H10 0.930 no .
C15 H11 0.980 no .
C17 H12 0.930 no .
C18 H13 0.930 no .
C19 H14 0.930 no .
C20 H15 0.930 no .
C21 H16 0.930 no .
C22 H17 0.930 no .
C24 H18 0.930 no .
C25 H19 0.930 no .
C26 H20 0.930 no .
C29 H21 0.970 no .
C29 H22 0.970 no .
C30 H23 0.960 no .
C30 H24 0.960 no .
C30 H25 0.960 no .
C32 H28 0.960 no .
C32 H29 0.960 no .
C32 H30 0.960 no .

loop_
_geom_contact_atom_site_label_1
_geom_contact_atom_site_label_2
_geom_contact_distance
_geom_contact_publ_flag
_geom_contact_site_symmetry_2
Cu1 C6 3.2364(18) no .
Cu1 C6 3.5923(18) no 3_665
Cu1 C23 3.3145(16) no .
O1 C6 3.5343(18) no 3_665
O1 C7 3.015(2) no .
O1 C7 3.155(2) no 3_665
O2 N3 3.4773(17) no .
O2 C5 3.228(2) no 3_665
O2 C22 2.946(3) no .
O3 C1 3.5699(19) no 3_665
O3 C5 2.758(3) no .
O3 C8 2.698(3) no .
O3 C9 2.849(3) no .
O3 C10 3.541(3) no .
O3 C14 3.218(3) no .
O5 O11 2.901(3) no .
O6 N4 3.525(3) no .
O6 C27 3.562(3) no .
O8 C2 3.273(3) no .
O8 C14 3.463(3) no 3_665
O9 C14 3.440(3) no 3_665
O9 C29 3.135(3) no .
O10 C14 3.402(3) no 3_665
N1 C1 3.005(3) no .
N1 C10 2.985(3) no .
N1 C14 3.599(3) no .
N2 C17 3.161(3) no .
N2 C28 2.963(3) no .
N4 C14 3.211(3) no 3_665
C1 C4 2.814(3) no .
C1 C7 3.475(3) no 3_665
C2 C5 2.739(3) no .
C3 C6 2.806(3) no .
C4 C23 3.435(3) no 3_665
C4 C28 3.448(3) no 3_665
C5 C27 3.499(3) no 3_665
C5 C28 3.206(3) no 3_665
C7 C9 2.947(3) no .
C7 C10 3.421(3) no .
C8 C17 3.160(3) no .
C8 C21 3.531(3) no .
C8 C22 3.597(3) no .
C9 C12 2.791(3) no .
C9 C16 3.061(3) no .
C9 C21 3.561(3) no .
C10 C13 2.749(3) no .
C10 C15 3.143(3) no .
C11 C14 2.742(3) no .
C14 C15 3.506(3) no .
C14 C16 3.559(3) no .
C16 C19 2.788(3) no .
C16 C22 2.902(3) no .
C17 C20 2.775(4) no .
C17 C22 3.221(3) no .
C18 C21 2.761(3) no .
C23 C26 2.797(3) no .
C24 C27 2.763(3) no .
C25 C28 2.793(3) no .
C26 C29 2.893(4) no .
C26 C30 3.421(4) no .
C27 C30 3.149(4) no .
O5 C24 3.2802(19) no 4_464
O5 C25 3.351(2) no 4_464
O6 C29 3.173(3) no 3_675
O6 C30 3.547(3) no 3_675
O7 C17 3.331(3) no 4_464
O7 C18 3.405(3) no 4_464
O7 C19 3.581(3) no 2_555
O7 C24 3.495(3) no 4_464
O8 C4 3.352(3) no 2_554
O10 N5 3.553(3) no 4_564
O10 C3 3.593(3) no 2_554
O10 C4 3.320(3) no 2_554
O10 C26 3.578(3) no 3_675
O10 C31 3.143(4) no 4_564
O10 C32 3.200(5) no 4_564
O11 N5 2.924(3) no 3_565
O11 C31 3.309(4) no .
O11 C32 3.320(5) no .
N4 C4 3.346(3) no 2_554
N5 O10 3.553(3) no 4_465
N5 O11 2.924(3) no 3_565
C3 O10 3.593(3) no 2_544
C4 O8 3.352(3) no 2_544
C4 O10 3.320(3) no 2_544
C4 N4 3.346(3) no 2_544
C10 C31 3.578(3) no 3_565
C13 C21 3.590(3) no 2_545
C17 O7 3.331(3) no 4_565
C18 O7 3.405(3) no 4_565
C19 O7 3.581(3) no 2_545
C21 C13 3.590(3) no 2_555
C24 O5 3.2802(19) no 4_565
C24 O7 3.495(3) no 4_565
C25 O5 3.351(2) no 4_565
C26 O10 3.578(3) no 3_675
C29 O6 3.173(3) no 3_675
C30 O6 3.547(3) no 3_675
C31 O10 3.143(4) no 4_465
C31 O11 3.309(4) no .
C31 C10 3.578(3) no 3_565
C32 O10 3.200(5) no 4_465
C32 O11 3.320(5) no .
Tb1 H1 3.2669 no .
Tb1 H4 3.4795 no 3_665
Tb1 H21 3.4206 no .
Cu1 H5 3.2744 no .
Cu1 H11 3.0460 no .
O1 H1 2.5182 no .
O1 H26 3.47(3) no .
O1 H27 2.91(4) no .
O2 H4 2.9572 no 3_665
O2 H27 3.13(4) no .
O3 H4 2.4175 no .
O3 H5 2.6502 no .
O3 H10 3.3243 no .
O3 H25 2.8847 no 3_665
O4 H4 2.8084 no 3_665
O4 H20 2.6647 no .
O4 H23 2.6422 no .
O4 H24 3.2768 no .
O4 H25 2.6485 no .
O5 H1 3.3648 no .
O5 H26 3.46(3) no .
O5 H27 2.13(5) no .
O7 H27 3.27(4) no .
O8 H1 2.4194 no .
O8 H5 3.2180 no 3_665
O8 H10 2.7088 no 3_665
O9 H9 3.4082 no 3_665
O9 H10 3.0867 no 3_665
O9 H21 2.3977 no .
O10 H9 3.1239 no 3_665
O10 H10 2.7015 no 3_665
O11 H11 3.2194 no .
N1 H6 2.7995 no .
N1 H11 2.7064 no .
N1 H26 3.40(3) no .
N2 H5 2.7616 no .
N2 H12 3.0000 no .
N3 H27 2.88(4) no .
N4 H9 3.4022 no 3_665
N4 H10 2.5548 no 3_665
N5 H28 3.0329 no .
N5 H29 3.0219 no .
N5 H30 3.0452 no .
C1 H2 3.2667 no .
C1 H4 3.2494 no .
C1 H5 3.5130 no 3_665
C2 H3 3.2380 no .
C2 H5 3.0846 no 3_665
C2 H12 3.4856 no 3_665
C3 H4 3.2172 no .
C3 H5 3.5175 no 3_665
C3 H12 2.9721 no 3_665
C4 H1 3.2297 no .
C5 H2 3.2229 no .
C5 H23 3.4579 no 3_665
C5 H25 3.4144 no 3_665
C6 H1 3.2558 no .
C6 H3 3.2729 no .
C7 H4 2.5589 no .
C7 H5 2.6308 no .
C7 H6 3.3828 no .
C8 H6 2.6674 no .
C8 H10 2.6494 no .
C8 H12 3.0613 no .
C9 H7 3.2361 no .
C9 H9 3.2377 no .
C9 H11 2.5756 no .
C9 H16 3.5444 no .
C10 H5 3.3025 no .
C10 H8 3.2455 no .
C10 H10 3.2144 no .
C10 H11 2.7529 no .
C11 H9 3.2048 no .
C12 H6 3.2403 no .
C12 H10 3.2336 no .
C13 H7 3.2035 no .
C14 H5 2.5492 no .
C14 H6 3.2165 no .
C14 H8 3.2400 no .
C15 H6 3.0403 no .
C15 H12 2.6922 no .
C15 H16 2.6375 no .
C15 H17 2.5516 no .
C16 H5 2.6586 no .
C16 H10 3.4943 no .
C16 H13 3.2533 no .
C16 H15 3.2522 no .
C16 H17 2.5136 no .
C17 H2 3.4858 no 3_665
C17 H5 2.8202 no .
C17 H10 3.5671 no .
C17 H11 3.3041 no .
C17 H14 3.2417 no .
C17 H16 3.2359 no .
C17 H17 2.7543 no .
C18 H15 3.2292 no .
C19 H12 3.2422 no .
C19 H16 3.2319 no .
C20 H13 3.2282 no .
C21 H11 2.4966 no .
C21 H12 3.2363 no .
C21 H14 3.2349 no .
C21 H17 3.3379 no .
C22 H3 3.5486 no 3_665
C22 H11 2.9196 no .
C22 H12 3.0697 no .
C22 H18 2.5884 no .
C23 H3 3.1009 no 3_665
C23 H19 3.2588 no .
C24 H3 3.2748 no 3_665
C24 H17 2.5767 no .
C24 H20 3.2367 no .
C25 H3 3.5877 no 3_665
C26 H18 3.2355 no .
C26 H22 2.5549 no .
C26 H23 2.9310 no .
C27 H3 3.5359 no 3_665
C27 H4 2.8132 no 3_665
C27 H19 3.2314 no .
C27 H21 3.2202 no .
C27 H22 2.5522 no .
C27 H23 2.8897 no .
C27 H25 3.4908 no .
C28 H3 3.2858 no 3_665
C28 H4 2.8382 no 3_665
C28 H17 3.3157 no .
C28 H18 3.2561 no .
C28 H20 3.2592 no .
C29 H4 3.4379 no 3_665
C29 H20 2.6042 no .
C30 H4 2.9637 no 3_665
C30 H20 3.1218 no .
H1 H2 2.3004 no .
H1 H5 3.0144 no 3_665
H1 H12 3.4787 no 3_665
H2 H3 2.3243 no .
H2 H12 2.5769 no 3_665
H3 H4 2.3015 no .
H4 H23 2.6433 no 3_665
H4 H25 2.5900 no 3_665
H5 H6 3.5880 no .
H5 H10 2.3356 no .
H5 H11 2.8359 no .
H5 H12 2.5120 no .
H6 H7 2.3154 no .
H6 H11 2.4565 no .
H6 H26 3.1039 no .
H7 H8 2.3046 no .
H8 H9 2.3060 no .
H9 H10 2.3114 no .
H11 H16 2.2687 no .
H11 H17 3.0213 no .
H11 H26 3.3161 no .
H12 H13 2.3175 no .
H12 H17 2.8011 no .
H13 H14 2.3105 no .
H14 H15 2.3066 no .
H15 H16 2.3205 no .
H17 H18 2.3684 no .
H18 H19 2.2989 no .
H19 H20 2.3279 no .
H20 H21 3.4763 no .
H20 H22 2.0178 no .
H20 H23 2.6971 no .
H20 H24 3.5814 no .
H21 H23 2.8054 no .
H21 H24 2.3350 no .
H21 H25 2.3243 no .
H22 H23 2.3246 no .
H22 H24 2.3377 no .
H22 H25 2.8107 no .
O4 H21 3.3646 no 3_675
O4 H22 3.5316 no 3_675
O5 H3 2.9436 no 2_554
O5 H18 3.0767 no 4_464
O5 H19 3.2243 no 4_464
O6 H2 3.1247 no 2_554
O6 H3 3.5062 no 2_554
O6 H14 3.5340 no 2_555
O6 H15 3.5056 no 2_555
O6 H21 3.0622 no 3_675
O6 H22 2.6367 no 3_675
O6 H24 2.9980 no 3_675
O7 H2 3.0979 no 2_554
O7 H3 3.2915 no 2_554
O7 H7 3.3278 no 3_565
O7 H8 3.1092 no 3_565
O7 H12 3.0127 no 4_464
O7 H13 3.1389 no 4_464
O7 H14 2.6718 no 2_555
O7 H17 3.2677 no 4_464
O7 H18 2.9866 no 4_464
O7 H24 3.2673 no 3_675
O8 H3 2.8502 no 2_554
O8 H23 3.5283 no 4_464
O9 H20 2.9144 no 3_675
O9 H22 2.7085 no 3_675
O10 H3 3.4168 no 2_554
O10 H19 3.3570 no 3_675
O10 H20 2.9650 no 3_675
O10 H28 2.8827 no 4_564
O10 H30 3.0990 no 4_564
O11 H7 2.9781 no 3_565
O11 H19 3.3696 no 4_464
O11 H29 2.5601 no .
N2 H29 3.3820 no .
N3 H2 3.1519 no 2_554
N3 H3 3.0157 no 2_554
N3 H14 3.1953 no 2_555
N3 H18 3.4220 no 4_464
N3 H24 3.5100 no 3_675
N4 H3 3.1279 no 2_554
N4 H20 3.2189 no 3_675
N4 H22 3.5891 no 3_675
N5 H6 3.1759 no .
N5 H6 2.7963 no 3_565
N5 H11 3.0341 no .
N5 H16 3.1946 no .
N5 H19 2.7934 no 2_545
N5 H26 3.33(4) no .
N5 H26 1.93(3) no 3_565
N5 H27 3.18(4) no 3_565
C2 H19 3.4438 no 4_464
C2 H20 3.2238 no 4_464
C2 H23 3.5025 no 4_464
C3 H20 3.0709 no 4_464
C3 H23 3.3689 no 4_464
C10 H18 3.4708 no 2_545
C11 H18 2.9457 no 2_545
C11 H27 3.58(4) no 3_565
C11 H29 3.5282 no 3_565
C11 H30 3.2954 no 3_565
C12 H13 3.5129 no 4_454
C12 H17 2.9281 no 2_545
C12 H18 3.1172 no 2_545
C13 H17 3.0862 no 2_545
C13 H28 2.7899 no 2_545
C14 H28 2.8071 no 2_545
C16 H8 3.4392 no 2_555
C16 H9 3.3730 no 2_555
C17 H8 3.2219 no 2_555
C17 H24 3.5523 no 2_645
C18 H8 2.9892 no 2_555
C18 H24 3.2506 no 2_645
C18 H30 3.1269 no 2_545
C19 H7 3.5169 no 4_555
C19 H8 2.9893 no 2_555
C19 H29 3.2746 no 2_545
C19 H30 3.3550 no 2_545
C20 H8 3.2235 no 2_555
C20 H9 3.0541 no 2_555
C21 H8 3.4310 no 2_555
C21 H9 2.8056 no 2_555
C22 H28 3.5421 no .
C22 H29 3.4433 no .
C23 H15 3.1882 no 2_555
C24 H15 3.3045 no 2_555
C24 H16 3.1171 no 2_555
C25 H1 3.5523 no 4_565
C25 H15 3.2780 no 2_555
C25 H16 2.9937 no 2_555
C25 H27 3.51(4) no 4_565
C26 H1 3.4141 no 4_565
C26 H15 3.1587 no 2_555
C27 H15 3.0257 no 2_555
C28 H15 3.0029 no 2_555
C29 H2 3.5220 no 4_565
C29 H21 3.1511 no 3_675
C29 H22 3.3265 no 3_675
C30 H2 3.0626 no 4_565
C30 H13 3.2793 no 2_655
C31 H6 2.9037 no 3_565
C31 H7 3.3472 no 3_565
C31 H11 2.9244 no .
C31 H16 3.2527 no .
C31 H19 3.4729 no 2_545
C31 H26 3.25(4) no .
C31 H26 3.03(3) no 3_565
C32 H6 3.5912 no 3_565
C32 H7 3.0480 no 3_565
C32 H9 3.3638 no 2_555
C32 H10 3.1848 no 2_555
C32 H11 3.3678 no .
H1 C25 3.5523 no 4_464
H1 C26 3.4141 no 4_464
H1 H19 3.3798 no 4_464
H1 H20 3.1126 no 4_464
H1 H23 2.9480 no 4_464
H2 O6 3.1247 no 2_544
H2 O7 3.0979 no 2_544
H2 N3 3.1519 no 2_544
H2 C29 3.5220 no 4_464
H2 C30 3.0626 no 4_464
H2 H20 2.8520 no 4_464
H2 H22 2.9939 no 4_464
H2 H23 2.6921 no 4_464
H2 H24 2.7381 no 4_464
H3 O5 2.9436 no 2_544
H3 O6 3.5062 no 2_544
H3 O7 3.2915 no 2_544
H3 O8 2.8502 no 2_544
H3 O10 3.4168 no 2_544
H3 N3 3.0157 no 2_544
H3 N4 3.1279 no 2_544
H6 N5 3.1759 no .
H6 N5 2.7963 no 3_565
H6 C31 2.9037 no 3_565
H6 C32 3.5912 no 3_565
H6 H26 3.1814 no 3_565
H6 H30 3.4673 no 3_565
H7 O7 3.3278 no 3_565
H7 O11 2.9781 no 3_565
H7 C19 3.5169 no 4_454
H7 C31 3.3472 no 3_565
H7 C32 3.0480 no 3_565
H7 H13 3.3864 no 4_454
H7 H14 2.9485 no 4_454
H7 H18 3.0228 no 2_545
H7 H26 3.1133 no 3_565
H7 H27 2.8740 no 3_565
H7 H29 2.7150 no 3_565
H7 H30 2.7615 no 3_565
H8 O7 3.1092 no 3_565
H8 C16 3.4392 no 2_545
H8 C17 3.2219 no 2_545
H8 C18 2.9892 no 2_545
H8 C19 2.9893 no 2_545
H8 C20 3.2235 no 2_545
H8 C21 3.4310 no 2_545
H8 H13 3.3788 no 2_545
H8 H13 3.1003 no 4_454
H8 H14 3.3768 no 2_545
H8 H14 3.1202 no 4_454
H8 H17 2.7837 no 2_545
H8 H18 3.3291 no 2_545
H9 C16 3.3730 no 2_545
H9 C20 3.0541 no 2_545
H9 C21 2.8056 no 2_545
H9 C32 3.3638 no 2_545
H9 H15 3.2284 no 2_545
H9 H16 2.8244 no 2_545
H9 H17 3.0489 no 2_545
H9 H28 2.4367 no 2_545
H10 C32 3.1848 no 2_545
H10 H28 2.4434 no 2_545
H10 H30 3.0939 no 2_545
H11 N5 3.0341 no .
H11 C31 2.9244 no .
H11 C32 3.3678 no .
H11 H28 3.3149 no .
H11 H29 3.2196 no .
H12 O7 3.0127 no 4_565
H12 H23 3.5794 no 2_645
H12 H24 3.1056 no 2_645
H13 O7 3.1389 no 4_565
H13 C12 3.5129 no 4_555
H13 C30 3.2793 no 2_645
H13 H7 3.3864 no 4_555
H13 H8 3.3788 no 2_555
H13 H8 3.1003 no 4_555
H13 H14 3.2360 no 3_666
H13 H24 2.4851 no 2_645
H13 H25 3.3567 no 2_645
H13 H30 3.1374 no 2_545
H14 O6 3.5340 no 2_545
H14 O7 2.6718 no 2_545
H14 N3 3.1953 no 2_545
H14 H7 2.9485 no 4_555
H14 H8 3.3768 no 2_555
H14 H8 3.1202 no 4_555
H14 H13 3.2360 no 3_666
H14 H29 3.2453 no 2_545
H14 H30 3.5118 no 2_545
H15 O6 3.5056 no 2_545
H15 C23 3.1882 no 2_545
H15 C24 3.3045 no 2_545
H15 C25 3.2780 no 2_545
H15 C26 3.1587 no 2_545
H15 C27 3.0257 no 2_545
H15 C28 3.0029 no 2_545
H15 H9 3.2284 no 2_555
H16 N5 3.1946 no .
H16 C24 3.1171 no 2_545
H16 C25 2.9937 no 2_545
H16 C31 3.2527 no .
H16 H9 2.8244 no 2_555
H16 H18 3.2047 no 2_545
H16 H19 2.9794 no 2_545
H16 H28 3.4241 no .
H17 O7 3.2677 no 4_565
H17 C12 2.9281 no 2_555
H17 C13 3.0862 no 2_555
H17 H8 2.7837 no 2_555
H17 H9 3.0489 no 2_555
H17 H28 3.3444 no .
H18 O5 3.0767 no 4_565
H18 O7 2.9866 no 4_565
H18 N3 3.4220 no 4_565
H18 C10 3.4708 no 2_555
H18 C11 2.9457 no 2_555
H18 C12 3.1172 no 2_555
H18 H7 3.0228 no 2_555
H18 H8 3.3291 no 2_555
H18 H16 3.2047 no 2_555
H18 H26 3.5589 no 4_565
H18 H27 3.1059 no 4_565
H19 O5 3.2243 no 4_565
H19 O10 3.3570 no 3_675
H19 O11 3.3696 no 4_565
H19 N5 2.7934 no 2_555
H19 C2 3.4438 no 4_565
H19 C31 3.4729 no 2_555
H19 H1 3.3798 no 4_565
H19 H16 2.9794 no 2_555
H19 H26 2.9090 no 4_565
H19 H27 2.9168 no 4_565
H20 O9 2.9144 no 3_675
H20 O10 2.9650 no 3_675
H20 N4 3.2189 no 3_675
H20 C2 3.2238 no 4_565
H20 C3 3.0709 no 4_565
H20 H1 3.1126 no 4_565
H20 H2 2.8520 no 4_565
H21 O4 3.3646 no 3_675
H21 O6 3.0622 no 3_675
H21 C29 3.1511 no 3_675
H21 H21 2.9570 no 3_675
H21 H22 2.7152 no 3_675
H22 O4 3.5316 no 3_675
H22 O6 2.6367 no 3_675
H22 O9 2.7085 no 3_675
H22 N4 3.5891 no 3_675
H22 C29 3.3265 no 3_675
H22 H2 2.9939 no 4_565
H22 H21 2.7152 no 3_675
H22 H22 3.3191 no 3_675
H23 O8 3.5283 no 4_565
H23 C2 3.5025 no 4_565
H23 C3 3.3689 no 4_565
H23 H1 2.9480 no 4_565
H23 H2 2.6921 no 4_565
H23 H12 3.5794 no 2_655
H24 O6 2.9980 no 3_675
H24 O7 3.2673 no 3_675
H24 N3 3.5100 no 3_675
H24 C17 3.5523 no 2_655
H24 C18 3.2506 no 2_655
H24 H2 2.7381 no 4_565
H24 H12 3.1056 no 2_655
H24 H13 2.4851 no 2_655
H25 H13 3.3567 no 2_655
H26 N5 3.33(4) no .
H26 N5 1.93(3) no 3_565
H26 C31 3.25(4) no .
H26 C31 3.03(3) no 3_565
H26 H6 3.1814 no 3_565
H26 H7 3.1133 no 3_565
H26 H18 3.5589 no 4_464
H26 H19 2.9090 no 4_464
H26 H29 3.0927 no .
H27 N5 3.18(4) no 3_565
H27 C11 3.58(4) no 3_565
H27 C25 3.51(4) no 4_464
H27 H7 2.8740 no 3_565
H27 H18 3.1059 no 4_464
H27 H19 2.9168 no 4_464
H27 H29 3.0229 no .
H28 O10 2.8827 no 4_465
H28 C13 2.7899 no 2_555
H28 C14 2.8071 no 2_555
H28 C22 3.5421 no .
H28 H9 2.4367 no 2_555
H28 H10 2.4434 no 2_555
H28 H11 3.3149 no .
H28 H16 3.4241 no .
H28 H17 3.3444 no .
H29 O11 2.5601 no .
H29 N2 3.3820 no .
H29 C11 3.5282 no 3_565
H29 C19 3.2746 no 2_555
H29 C22 3.4433 no .
H29 H7 2.7150 no 3_565
H29 H11 3.2196 no .
H29 H14 3.2453 no 2_555
H29 H26 3.0927 no .
H29 H27 3.0229 no .
H30 O10 3.0990 no 4_465
H30 C11 3.2954 no 3_565
H30 C18 3.1269 no 2_555
H30 C19 3.3550 no 2_555
H30 H6 3.4673 no 3_565
H30 H7 2.7615 no 3_565
H30 H10 3.0939 no 2_555
H30 H13 3.1374 no 2_555
H30 H14 3.5118 no 2_555

loop_
_geom_hbond_atom_site_label_D
_geom_hbond_atom_site_label_H
_geom_hbond_atom_site_label_A
_geom_hbond_site_symmetry_A
_geom_hbond_distance_DA
_geom_hbond_distance_DH
_geom_hbond_distance_HA
_geom_hbond_angle_DHA
_geom_hbond_publ_flag
O11 H26 N5 3_565 2.924(3) 1.001 1.93(3) 174(3) no
O11 H27 O5 . 2.901(3) 0.813 2.13(4) 157(3) no

loop_
_geom_torsion_atom_site_label_1
_geom_torsion_atom_site_label_2
_geom_torsion_atom_site_label_3
_geom_torsion_atom_site_label_4
_geom_torsion
_geom_torsion_publ_flag
_geom_torsion_site_symmetry_1
_geom_torsion_site_symmetry_3
_geom_torsion_site_symmetry_4
Cu1 Tb1 O1 Cu1 0.0 no . . .
Cu1 Tb1 O1 C1 -172.31(14) no . . .
O1 Tb1 Cu1 O1 0.00(5) no . . .
O1 Tb1 Cu1 O2 179.07(6) no . . .
O1 Tb1 Cu1 O11 -87.52(6) no . . .
O1 Tb1 Cu1 N1 21.71(6) no . . .
O1 Tb1 Cu1 N2 173.14(6) no . . .
Cu1 Tb1 O2 Cu1 0.0 no . . .
Cu1 Tb1 O2 C28 162.01(13) no . . .
O2 Tb1 Cu1 O1 -179.07(6) no . . .
O2 Tb1 Cu1 O2 0.00(6) no . . .
O2 Tb1 Cu1 O11 93.41(6) no . . .
O2 Tb1 Cu1 N1 -157.37(6) no . . .
O2 Tb1 Cu1 N2 -5.93(6) no . . .
Cu1 Tb1 O3 C7 22.29(12) no . 3_665 3_665
O3 Tb1 Cu1 O1 -76.00(3) no 3_665 . .
O3 Tb1 Cu1 O2 103.07(3) no 3_665 . .
O3 Tb1 Cu1 O11 -163.52(3) no 3_665 . .
O3 Tb1 Cu1 N1 -54.29(4) no 3_665 . .
O3 Tb1 Cu1 N2 97.14(4) no 3_665 . .
Cu1 Tb1 O4 C27 -13.49(8) no . . .
Cu1 Tb1 O4 C29 155.72(7) no . . .
O4 Tb1 Cu1 O1 -161.95(3) no . . .
O4 Tb1 Cu1 O2 17.12(3) no . . .
O4 Tb1 Cu1 O11 110.53(3) no . . .
O4 Tb1 Cu1 N1 -140.24(4) no . . .
O4 Tb1 Cu1 N2 11.19(4) no . . .
Cu1 Tb1 O5 N3 121.30(8) no . . .
O5 Tb1 Cu1 O1 81.95(4) no . . .
O5 Tb1 Cu1 O2 -98.97(4) no . . .
O5 Tb1 Cu1 O11 -5.57(4) no . . .
O5 Tb1 Cu1 N1 103.66(4) no . . .
O5 Tb1 Cu1 N2 -104.91(4) no . . .
Cu1 Tb1 O6 N3 -56.40(11) no . . .
O6 Tb1 Cu1 O1 124.60(4) no . . .
O6 Tb1 Cu1 O2 -56.32(4) no . . .
O6 Tb1 Cu1 O11 37.08(4) no . . .
O6 Tb1 Cu1 N1 146.31(4) no . . .
O6 Tb1 Cu1 N2 -62.26(4) no . . .
Cu1 Tb1 O8 N4 178.13(4) no . . .
O8 Tb1 Cu1 O1 15.33(5) no . . .
O8 Tb1 Cu1 O2 -165.59(5) no . . .
O8 Tb1 Cu1 O11 -72.19(5) no . . .
O8 Tb1 Cu1 N1 37.04(5) no . . .
O8 Tb1 Cu1 N2 -171.53(5) no . . .
O1 Tb1 O2 Cu1 -0.56(5) no . . .
O1 Tb1 O2 C28 161.45(11) no . . .
O2 Tb1 O1 Cu1 0.56(5) no . . .
O2 Tb1 O1 C1 -171.75(11) no . . .
O1 Tb1 O3 C7 -11.44(12) no . 3_665 3_665
O3 Tb1 O1 Cu1 100.06(6) no 3_665 . .
O3 Tb1 O1 C1 -72.25(10) no 3_665 . .
O1 Tb1 O4 C27 -26.71(11) no . . .
O1 Tb1 O4 C29 142.50(7) no . . .
O4 Tb1 O1 Cu1 23.71(8) no . . .
O4 Tb1 O1 C1 -148.60(8) no . . .
O1 Tb1 O5 N3 156.63(8) no . . .
O5 Tb1 O1 Cu1 -89.06(6) no . . .
O5 Tb1 O1 C1 98.63(10) no . . .
O1 Tb1 O6 N3 -23.28(13) no . . .
O6 Tb1 O1 Cu1 -69.20(7) no . . .
O6 Tb1 O1 C1 118.49(11) no . . .
O1 Tb1 O8 N4 -173.23(8) no . . .
O8 Tb1 O1 Cu1 -168.37(5) no . . .
O8 Tb1 O1 C1 19.32(11) no . . .
O1 Tb1 O9 N4 15.34(17) no . . .
O9 Tb1 O1 Cu1 179.99(9) no . . .
O9 Tb1 O1 C1 7.68(17) no . . .
O2 Tb1 O3 C7 55.24(13) no . 3_665 3_665
O3 Tb1 O2 Cu1 -77.53(6) no 3_665 . .
O3 Tb1 O2 C28 84.48(9) no 3_665 . .
O2 Tb1 O4 C27 -3.14(7) no . . .
O2 Tb1 O4 C29 166.07(9) no . . .
O4 Tb1 O2 Cu1 -161.37(7) no . . .
O4 Tb1 O2 C28 0.64(8) no . . .
O2 Tb1 O5 N3 87.75(8) no . . .
O5 Tb1 O2 Cu1 75.26(6) no . . .
O5 Tb1 O2 C28 -122.73(10) no . . .
O2 Tb1 O6 N3 -84.07(11) no . . .
O6 Tb1 O2 Cu1 126.49(6) no . . .
O6 Tb1 O2 C28 -71.50(10) no . . .
O2 Tb1 O9 N4 -165.53(7) no . . .
O9 Tb1 O2 Cu1 179.92(7) no . . .
O9 Tb1 O2 C28 -18.07(15) no . . .
O3 Tb1 O4 C27 -100.11(8) no 3_665 . .
O3 Tb1 O4 C29 69.10(8) no 3_665 . .
O4 Tb1 O3 C7 120.60(13) no . 3_665 3_665
O3 Tb1 O5 N3 176.64(8) no 3_665 . .
O5 Tb1 O3 C7 -31.0(2) no . 3_665 3_665
O3 Tb1 O6 N3 -176.40(9) no 3_665 . .
O6 Tb1 O3 C7 145.64(14) no . 3_665 3_665
O3 Tb1 O8 N4 -93.13(8) no 3_665 . .
O8 Tb1 O3 C7 -108.58(13) no . 3_665 3_665
O3 Tb1 O9 N4 91.52(10) no 3_665 . .
O9 Tb1 O3 C7 -161.08(13) no . 3_665 3_665
O4 Tb1 O5 N3 28.85(9) no . . .
O5 Tb1 O4 C27 65.80(9) no . . .
O5 Tb1 O4 C29 -124.98(8) no . . .
O4 Tb1 O6 N3 -150.03(12) no . . .
O6 Tb1 O4 C27 90.30(9) no . . .
O6 Tb1 O4 C29 -100.49(9) no . . .
O4 Tb1 O8 N4 -5.43(11) no . . .
O8 Tb1 O4 C27 169.23(7) no . . .
O8 Tb1 O4 C29 -21.56(11) no . . .
O4 Tb1 O9 N4 177.09(11) no . . .
O9 Tb1 O4 C27 165.42(9) no . . .
O9 Tb1 O4 C29 -25.37(8) no . . .
O5 Tb1 O6 N3 1.64(8) no . . .
O6 Tb1 O5 N3 -1.62(8) no . . .
O5 Tb1 O8 N4 113.59(8) no . . .
O8 Tb1 O5 N3 -103.18(8) no . . .
O5 Tb1 O9 N4 -67.45(10) no . . .
O9 Tb1 O5 N3 -55.17(8) no . . .
O6 Tb1 O8 N4 63.83(8) no . . .
O8 Tb1 O6 N3 77.98(11) no . . .
O6 Tb1 O9 N4 -108.42(10) no . . .
O9 Tb1 O6 N3 126.59(12) no . . .
O8 Tb1 O9 N4 0.72(7) no . . .
O9 Tb1 O8 N4 -0.72(7) no . . .
Tb1 Cu1 O1 Tb1 0.0 no . . .
Tb1 Cu1 O1 C1 173.38(12) no . . .
Tb1 Cu1 O2 Tb1 -0.0 no . . .
Tb1 Cu1 O2 C28 -161.89(14) no . . .
Tb1 Cu1 N1 C7 4.28(14) no . . .
Tb1 Cu1 N1 C8 156.67(5) no . . .
Tb1 Cu1 N2 C15 177.70(4) no . . .
Tb1 Cu1 N2 C22 1.83(16) no . . .
O1 Cu1 O2 Tb1 0.64(6) no . . .
O1 Cu1 O2 C28 -161.26(11) no . . .
O2 Cu1 O1 Tb1 -0.61(5) no . . .
O2 Cu1 O1 C1 172.77(10) no . . .
O11 Cu1 O1 Tb1 93.29(6) no . . .
O11 Cu1 O1 C1 -93.34(10) no . . .
O1 Cu1 N1 C7 18.97(11) no . . .
O1 Cu1 N1 C8 171.36(9) no . . .
N1 Cu1 O1 Tb1 -165.48(6) no . . .
N1 Cu1 O1 C1 7.90(10) no . . .
O11 Cu1 O2 Tb1 -88.82(7) no . . .
O11 Cu1 O2 C28 109.29(11) no . . .
O2 Cu1 N2 C15 173.84(9) no . . .
O2 Cu1 N2 C22 -2.03(13) no . . .
N2 Cu1 O2 Tb1 175.66(6) no . . .
N2 Cu1 O2 C28 13.77(11) no . . .
O11 Cu1 N1 C7 110.17(11) no . . .
O11 Cu1 N1 C8 -97.44(10) no . . .
O11 Cu1 N2 C15 79.72(9) no . . .
O11 Cu1 N2 C22 -96.14(13) no . . .
N1 Cu1 N2 C15 -21.14(9) no . . .
N1 Cu1 N2 C22 163.00(13) no . . .
N2 Cu1 N1 C7 -155.20(11) no . . .
N2 Cu1 N1 C8 -2.81(10) no . . .
Tb1 O1 C1 C2 -26.2(2) no . . .
Tb1 O1 C1 C6 152.71(10) no . . .
Cu1 O1 C1 C2 162.75(9) no . . .
Cu1 O1 C1 C6 -18.3(2) no . . .
Tb1 O2 C28 C23 -177.69(9) no . . .
Tb1 O2 C28 C27 1.9(2) no . . .
Cu1 O2 C28 C23 -19.3(3) no . . .
Cu1 O2 C28 C27 160.33(10) no . . .
Tb1 O3 C7 N1 -112.45(19) no 3_665 . .
Tb1 O3 C7 C6 71.45(18) no 3_665 . .
Tb1 O4 C27 C26 -175.47(10) no . . .
Tb1 O4 C27 C28 5.16(16) no . . .
Tb1 O4 C29 C30 -90.85(14) no . . .
C27 O4 C29 C30 78.33(19) no . . .
C29 O4 C27 C26 14.6(3) no . . .
C29 O4 C27 C28 -164.74(13) no . . .
Tb1 O5 N3 O6 2.76(14) no . . .
Tb1 O5 N3 O7 -177.79(13) no . . .
Tb1 O6 N3 O5 -2.70(16) no . . .
Tb1 O6 N3 O7 177.86(13) no . . .
Tb1 O8 N4 O9 1.20(16) no . . .
Tb1 O8 N4 O10 179.16(15) no . . .
Tb1 O9 N4 O8 -1.22(17) no . . .
Tb1 O9 N4 O10 -179.19(14) no . . .
Cu1 N1 C7 O3 148.77(11) no . . .
Cu1 N1 C7 C6 -35.23(18) no . . .
Cu1 N1 C8 C9 145.90(10) no . . .
Cu1 N1 C8 C15 24.82(15) no . . .
C7 N1 C8 C9 -60.14(19) no . . .
C7 N1 C8 C15 178.78(13) no . . .
C8 N1 C7 O3 -2.6(3) no . . .
C8 N1 C7 C6 173.45(12) no . . .
Cu1 N2 C15 C8 39.01(12) no . . .
Cu1 N2 C15 C16 165.20(10) no . . .
Cu1 N2 C22 C23 -5.0(3) no . . .
C15 N2 C22 C23 179.67(13) no . . .
C22 N2 C15 C8 -144.91(15) no . . .
C22 N2 C15 C16 -18.7(3) no . . .
O1 C1 C2 C3 177.77(14) no . . .
O1 C1 C6 C5 -177.99(14) no . . .
O1 C1 C6 C7 4.0(3) no . . .
C2 C1 C6 C5 0.9(3) no . . .
C2 C1 C6 C7 -177.12(15) no . . .
C6 C1 C2 C3 -1.2(3) no . . .
C1 C2 C3 C4 0.7(3) no . . .
C2 C3 C4 C5 0.1(3) no . . .
C3 C4 C5 C6 -0.3(3) no . . .
C4 C5 C6 C1 -0.2(3) no . . .
C4 C5 C6 C7 178.03(16) no . . .
C1 C6 C7 O3 -158.47(15) no . . .
C1 C6 C7 N1 25.3(3) no . . .
C5 C6 C7 O3 23.5(3) no . . .
C5 C6 C7 N1 -152.74(15) no . . .
N1 C8 C9 C10 -50.6(3) no . . .
N1 C8 C9 C14 128.91(16) no . . .
N1 C8 C15 N2 -40.66(15) no . . .
N1 C8 C15 C16 -169.82(12) no . . .
C9 C8 C15 N2 -162.91(11) no . . .
C9 C8 C15 C16 67.94(15) no . . .
C15 C8 C9 C10 69.3(2) no . . .
C15 C8 C9 C14 -111.21(17) no . . .
C8 C9 C10 C11 178.02(17) no . . .
C8 C9 C14 C13 -176.22(17) no . . .
C10 C9 C14 C13 3.3(4) no . . .
C14 C9 C10 C11 -1.5(4) no . . .
C9 C10 C11 C12 -0.9(4) no . . .
C10 C11 C12 C13 1.6(4) no . . .
C11 C12 C13 C14 0.2(4) no . . .
C12 C13 C14 C9 -2.7(4) no . . .
N2 C15 C16 C17 -58.4(2) no . . .
N2 C15 C16 C21 124.18(16) no . . .
C8 C15 C16 C17 65.63(19) no . . .
C8 C15 C16 C21 -111.82(16) no . . .
C15 C16 C17 C18 -178.05(14) no . . .
C15 C16 C21 C20 177.83(14) no . . .
C17 C16 C21 C20 0.3(3) no . . .
C21 C16 C17 C18 -0.6(3) no . . .
C16 C17 C18 C19 0.2(3) no . . .
C17 C18 C19 C20 0.4(3) no . . .
C18 C19 C20 C21 -0.7(3) no . . .
C19 C20 C21 C16 0.3(3) no . . .
N2 C22 C23 C24 -171.04(15) no . . .
N2 C22 C23 C28 2.7(3) no . . .
C22 C23 C24 C25 172.96(14) no . . .
C22 C23 C28 O2 10.1(3) no . . .
C22 C23 C28 C27 -169.52(14) no . . .
C24 C23 C28 O2 -176.21(15) no . . .
C24 C23 C28 C27 4.2(3) no . . .
C28 C23 C24 C25 -1.1(3) no . . .
C23 C24 C25 C26 -2.0(3) no . . .
C24 C25 C26 C27 1.8(3) no . . .
C25 C26 C27 O4 -177.94(15) no . . .
C25 C26 C27 C28 1.4(3) no . . .
O4 C27 C28 O2 -4.6(2) no . . .
O4 C27 C28 C23 175.00(13) no . . .
C26 C27 C28 O2 175.96(15) no . . .
C26 C27 C28 C23 -4.4(3) no . . .
